data_7714470
loop_
_publ_author_name
'Zahradn\'ikov\'a, Eva'
'Sutter, Jean-Pascal'
'Hala\<s, Petr'
'Draho\<s, Bohuslav'

_publ_section_title
;
 Trigonal prismatic coordination geometry imparted by a macrocyclic
 ligand: an approach to large axial magnetic anisotropy for Co(II)
;
_journal_name_full 'Dalton Transactions'
_journal_paper_doi 10.1039/D3DT02639F
_journal_year 2023
_chemical_formula_moiety 'C18 H29 Co N6 O, Cl O4'
_chemical_formula_sum 'C18 H29 Cl Co N6 O5'
_chemical_formula_weight 503.85
_space_group_crystal_system orthorhombic
_space_group_IT_number 61
_space_group_name_Hall '-P 2ac 2ab'
_space_group_name_H-M_alt 'P b c a'
_atom_sites_solution_hydrogens geom
_audit_creation_date 2022-04-20
_audit_creation_method
;
Olex2 1.3
(compiled 2020.11.12 svn.r5f609507 for OlexSys, GUI svn.r6408)
;
_audit_update_record
;
2023-07-06 deposited with the CCDC.	2023-11-15 downloaded from the CCDC.
;
_cell_angle_alpha 90
_cell_angle_beta 90
_cell_angle_gamma 90
_cell_formula_units_Z 8
_cell_length_a 15.2438(2)
_cell_length_b 16.37741(19)
_cell_length_c 17.6591(2)
_cell_measurement_reflns_used 7926
_cell_measurement_temperature 293(2)
_cell_measurement_theta_max 68.0300
_cell_measurement_theta_min 4.6800
_cell_volume 4408.66(9)
_computing_cell_refinement 'CrysAlisPro 1.171.40.82a (Rigaku OD, 2020)'
_computing_data_collection 'CrysAlisPro 1.171.40.82a (Rigaku OD, 2020)'
_computing_data_reduction 'CrysAlisPro 1.171.40.82a (Rigaku OD, 2020)'
_computing_molecular_graphics 'Olex2 1.3 (Dolomanov et al., 2009)'
_computing_publication_material 'Olex2 1.3 (Dolomanov et al., 2009)'
_computing_structure_refinement 'SHELXL 2014/7 (Sheldrick, 2015)'
_computing_structure_solution 'SHELXS  (Sheldrick, 2008)'
_diffrn_ambient_temperature 293(2)
_diffrn_detector_area_resol_mean 10.0000
_diffrn_detector_type HyPix3000
_diffrn_measured_fraction_theta_full 0.997
_diffrn_measured_fraction_theta_max 0.991
_diffrn_measurement_details
;
List of Runs (angles in degrees, time in seconds):

  # Type    Start    End  Width  t~exp~   \w     \q     \k     \f   Frames
#--------------------------------------------------------------------------
  1  \w    -45.00 -19.00   0.50    0.65    --  -40.70  45.00  21.00   52
  2  \w    -69.00 -27.00   0.50    2.60    --  -95.74  59.00 -90.00   84
  3  \w    -57.00 -29.00   0.50    2.60    --  -95.74  50.00-150.00   56
  4  \w    -57.00 -28.00   0.50    2.60    --  -95.74  50.00 -90.00   58
  5  \w    -63.00  -8.00   0.50    0.65    --  -40.70  78.00-152.00  110
  6  \w     60.00  86.00   0.50    0.65    --   42.57  78.00-152.00   52
  7  \w     64.00 108.00   0.50    0.65    --   42.57 138.00-120.00   88
  8  \w     80.00 105.00   0.50    0.65    --   42.57 162.00-117.00   50
  9  \w    118.00 143.00   0.50    2.60    --   97.62  78.00-152.00   50
 10  \w     78.00 154.00   0.50    2.60    --   97.62  45.00  21.00  152
 11  \w     78.00 112.00   0.50    2.60    --   97.62 116.00  92.00   68
 12  \w     43.00  68.00   0.50    0.65    --   42.57  45.00  21.00   50
 13  \w     -6.00  25.00   0.50    0.65    --   42.57 -45.00-129.00   62
 14  \w    -23.00  17.00   0.50    0.65    --   42.57 -21.00-180.00   80
 15  \w     36.00  71.00   0.50    2.60    --   97.62 -68.00 -30.00   70
 16  \w     41.00  67.00   0.50    2.60    --   97.62 -59.00   0.00   52
 17  \w     45.00  70.00   0.50    2.60    --   97.62 -78.00  81.00   50
 18  \w     29.00  67.00   0.50    2.60    --   97.62 -68.00   0.00   76
 19  \w      6.00  40.00   0.50    0.65    --   42.57-116.00   4.00   68
 20  \w    -25.00   0.00   0.50    0.65    --   42.57 -78.00  81.00   50
 21  \w    -91.00 -66.00   0.50    0.65    --  -40.70-138.00  30.00   50
 22  \w   -108.00 -82.00   0.50    0.65    --  -40.70-138.00 -90.00   52
 23  \w    -80.00 -55.00   0.50    0.65    --  -40.70-162.00-144.00   50
 24  \w   -109.00 -83.00   0.50    0.65    --  -40.70-138.00-120.00   52
 25  \w    -64.00 -39.00   0.50    0.65    --  -40.70 -45.00-129.00   50
 26  \w     40.00  66.00   0.50    0.65    --   42.57-162.00-144.00   52
 27  \w    -57.00 -28.00   0.50    2.60    --  -95.74  50.00 150.00   58
 28  \w   -103.00 -63.00   0.50    2.60    --  -95.74 116.00  92.00   80
 29  \w    -89.00 -64.00   0.50    0.65    --  -40.70 162.00-117.00   50
 30  \w    -95.00 -36.00   0.50    2.60    --  -95.74  78.00-152.00  118
 31  \w   -157.00 -78.00   0.50    2.60    --  -95.74 -86.00-180.00  158
 32  \w   -159.00-134.00   0.50    2.60    --  -95.74 -45.00-129.00   50
;
_diffrn_measurement_device 'four-circle diffractometer'
_diffrn_measurement_device_type 'XtaLAB Synergy, Single source at home/near, HyPix3000'
_diffrn_measurement_method '\w scans'
_diffrn_radiation_type CuK\a
_diffrn_radiation_wavelength 1.54184
_diffrn_reflns_av_R_equivalents 0.0356
_diffrn_reflns_av_unetI/netI 0.0326
_diffrn_reflns_Laue_measured_fraction_full 0.997
_diffrn_reflns_Laue_measured_fraction_max 0.991
_diffrn_reflns_limit_h_max 18
_diffrn_reflns_limit_h_min -18
_diffrn_reflns_limit_k_max 18
_diffrn_reflns_limit_k_min -19
_diffrn_reflns_limit_l_max 21
_diffrn_reflns_limit_l_min -21
_diffrn_reflns_number 15682
_diffrn_reflns_point_group_measured_fraction_full 0.997
_diffrn_reflns_point_group_measured_fraction_max 0.991
_diffrn_reflns_theta_full 67.684
_diffrn_reflns_theta_max 68.233
_diffrn_reflns_theta_min 4.688
_exptl_absorpt_coefficient_mu 7.591
_exptl_absorpt_correction_T_max 1.00000
_exptl_absorpt_correction_T_min 0.26954
_exptl_absorpt_correction_type multi-scan
_exptl_absorpt_process_details
;
CrysAlisPro 1.171.40.82a (Rigaku Oxford Diffraction, 2020)
Empirical absorption correction using spherical harmonics,
implemented in SCALE3 ABSPACK scaling algorithm.
;
_exptl_crystal_colour 'dark red'
_exptl_crystal_colour_modifier dark
_exptl_crystal_colour_primary red
_exptl_crystal_density_diffrn 1.518
_exptl_crystal_description block
_exptl_crystal_F_000 2104
_exptl_crystal_size_max 0.415
_exptl_crystal_size_mid 0.23
_exptl_crystal_size_min 0.16
_refine_diff_density_max 0.666
_refine_diff_density_min -0.448
_refine_diff_density_rms 0.066
_refine_ls_extinction_method none
_refine_ls_goodness_of_fit_ref 1.051
_refine_ls_hydrogen_treatment constr
_refine_ls_matrix_type full
_refine_ls_number_parameters 280
_refine_ls_number_reflns 3999
_refine_ls_number_restraints 0
_refine_ls_restrained_S_all 1.051
_refine_ls_R_factor_all 0.0590
_refine_ls_R_factor_gt 0.0485
_refine_ls_shift/su_max 0.000
_refine_ls_shift/su_mean 0.000
_refine_ls_structure_factor_coef Fsqd
_refine_ls_weighting_details 'w=1/[\s^2^(Fo^2^)+(0.0816P)^2^+3.0104P] where P=(Fo^2^+2Fc^2^)/3'
_refine_ls_weighting_scheme calc
_refine_ls_wR_factor_gt 0.1360
_refine_ls_wR_factor_ref 0.1439
_reflns_Friedel_coverage 0.000
_reflns_number_gt 3261
_reflns_number_total 3999
_reflns_threshold_expression 'I > 2\s(I)'
_cod_data_source_file d3dt02639f2.cif
_cod_data_source_block co_04_nco
_cod_original_cell_volume 4408.67(10)
_cod_database_code 7714470
_shelx_shelxl_version_number 2014/7
_shelx_space_group_comment
;
The symmetry employed for this shelxl refinement is uniquely defined
by the following loop, which should always be used as a source of
symmetry information in preference to the above space-group names.
They are only intended as comments.
;
_shelx_estimated_absorpt_t_max 0.376
_shelx_estimated_absorpt_t_min 0.145
_olex2_refinement_description
;
1. Fixed Uiso
 At 1.2 times of:
  All C(H) groups, All C(H,H) groups, All N(H) groups
2.a Ternary CH refined with riding coordinates:
 N5(H5), N2(H2)
2.b Secondary CH2 refined with riding coordinates:
 C6(H6A,H6B), C10(H10A,H10B), C12(H12A,H12B), C7(H7A,H7B), C11(H11A,H11B),
 C13(H13A,H13B), C14(H14A,H14B), C17(H17A,H17B), C15(H15A,H15B), C9(H9A,H9B),
 C16(H16A,H16B), C8(H8A,H8B)
2.c Aromatic/amide H refined with riding coordinates:
 C4(H4), C3(H3), C2(H2A)
;
_olex2_submission_special_instructions 'No special instructions were received'
_oxdiff_exptl_absorpt_empirical_details
;
Empirical correction (ABSPACK) includes:
- Absorption correction using spherical harmonics
- Frame scaling
;

loop_
_space_group_symop_operation_xyz
'x, y, z'
'-x+1/2, -y, z+1/2'
'x+1/2, -y+1/2, -z'
'-x, y+1/2, -z+1/2'
'-x, -y, -z'
'x-1/2, y, -z-1/2'
'-x-1/2, y-1/2, z'
'x, -y-1/2, z-1/2'

loop_
_atom_site_label
_atom_site_type_symbol
_atom_site_fract_x
_atom_site_fract_y
_atom_site_fract_z
_atom_site_U_iso_or_equiv
_atom_site_adp_type
_atom_site_occupancy
_atom_site_site_symmetry_order
_atom_site_calc_flag
_atom_site_refinement_flags_posn
_atom_site_refinement_flags_adp
_atom_site_refinement_flags_occupancy
_atom_site_disorder_assembly
_atom_site_disorder_group
Co1 Co 0.25151(3) 0.08438(3) 0.39206(3) 0.03454(17) Uani 1 1 d . . . . .
N5 N 0.2838(2) 0.17502(15) 0.48074(15) 0.0436(6) Uani 1 1 d . . . . .
H5 H 0.2531 0.2260 0.4686 0.052 Uiso 1 1 calc R U . . .
N1 N 0.38841(17) 0.07198(15) 0.40378(14) 0.0380(6) Uani 1 1 d . . . . .
N2 N 0.29881(17) -0.00481(16) 0.29649(15) 0.0445(6) Uani 1 1 d . . . . .
H2 H 0.2520 -0.0439 0.2851 0.053 Uiso 1 1 calc R U . . .
N3 N 0.17113(17) 0.13479(16) 0.29910(15) 0.0449(6) Uani 1 1 d . . . . .
N4 N 0.11391(18) 0.12075(16) 0.42989(16) 0.0462(6) Uani 1 1 d . . . . .
N6 N 0.2267(2) -0.02183(17) 0.45069(18) 0.0518(7) Uani 1 1 d . . . . .
C4 C 0.5196(2) -0.0037(2) 0.38454(18) 0.0506(8) Uani 1 1 d . . . . .
H4 H 0.5484 -0.0473 0.3617 0.061 Uiso 1 1 calc R U . . .
C3 C 0.5640(2) 0.0498(3) 0.43054(19) 0.0558(9) Uani 1 1 d . . . . .
H3 H 0.6236 0.0425 0.4397 0.067 Uiso 1 1 calc R U . . .
C6 C 0.3742(2) -0.0485(2) 0.3281(2) 0.0500(8) Uani 1 1 d . . . . .
H6A H 0.4083 -0.0725 0.2874 0.060 Uiso 1 1 calc R U . . .
H6B H 0.3538 -0.0924 0.3606 0.060 Uiso 1 1 calc R U . . .
C2 C 0.5204(2) 0.1139(2) 0.46289(19) 0.0518(8) Uani 1 1 d . . . . .
H2A H 0.5501 0.1505 0.4939 0.062 Uiso 1 1 calc R U . . .
C10 C 0.0914(2) 0.0825(2) 0.2986(2) 0.0585(9) Uani 1 1 d . . . . .
H10A H 0.1041 0.0311 0.2737 0.070 Uiso 1 1 calc R U . . .
H10B H 0.0448 0.1095 0.2708 0.070 Uiso 1 1 calc R U . . .
C5 C 0.4308(2) 0.00887(18) 0.37299(17) 0.0404(7) Uani 1 1 d . . . . .
C1 C 0.4317(2) 0.12369(18) 0.44895(17) 0.0420(7) Uani 1 1 d . . . . .
C12 C 0.1440(3) 0.2164(2) 0.3284(2) 0.0573(9) Uani 1 1 d . . . . .
H12A H 0.1046 0.2424 0.2927 0.069 Uiso 1 1 calc R U . . .
H12B H 0.1951 0.2510 0.3347 0.069 Uiso 1 1 calc R U . . .
C7 C 0.3245(2) 0.0373(3) 0.22668(19) 0.0586(9) Uani 1 1 d . . . . .
H7A H 0.3553 -0.0006 0.1939 0.070 Uiso 1 1 calc R U . . .
H7B H 0.3644 0.0815 0.2390 0.070 Uiso 1 1 calc R U . . .
C11 C 0.0622(2) 0.0668(2) 0.3804(2) 0.0570(9) Uani 1 1 d . . . . .
H11A H 0.0001 0.0784 0.3859 0.068 Uiso 1 1 calc R U . . .
H11B H 0.0722 0.0101 0.3938 0.068 Uiso 1 1 calc R U . . .
C13 C 0.0982(2) 0.2050(2) 0.4041(2) 0.0575(9) Uani 1 1 d . . . . .
H13A H 0.1211 0.2435 0.4408 0.069 Uiso 1 1 calc R U . . .
H13B H 0.0357 0.2147 0.3985 0.069 Uiso 1 1 calc R U . . .
C18 C 0.2389(2) -0.08649(19) 0.4721(2) 0.0496(9) Uani 1 1 d . . . . .
C14 C 0.0928(3) 0.1086(2) 0.5106(2) 0.0609(9) Uani 1 1 d . . . . .
H14A H 0.0982 0.0510 0.5226 0.073 Uiso 1 1 calc R U . . .
H14B H 0.0323 0.1243 0.5193 0.073 Uiso 1 1 calc R U . . .
C17 C 0.3788(2) 0.1920(2) 0.4819(2) 0.0521(8) Uani 1 1 d . . . . .
H17A H 0.3973 0.2013 0.5337 0.063 Uiso 1 1 calc R U . . .
H17B H 0.3903 0.2416 0.4534 0.063 Uiso 1 1 calc R U . . .
C15 C 0.1518(3) 0.1573(2) 0.5637(2) 0.0630(10) Uani 1 1 d . . . . .
H15A H 0.1394 0.2148 0.5564 0.076 Uiso 1 1 calc R U . . .
H15B H 0.1360 0.1437 0.6154 0.076 Uiso 1 1 calc R U . . .
C9 C 0.2062(3) 0.1458(3) 0.2216(2) 0.0613(10) Uani 1 1 d . . . . .
H9A H 0.2505 0.1883 0.2231 0.074 Uiso 1 1 calc R U . . .
H9B H 0.1590 0.1651 0.1894 0.074 Uiso 1 1 calc R U . . .
O5 O 0.2546(3) -0.15350(17) 0.4970(2) 0.0925(13) Uani 1 1 d . . . . .
C16 C 0.2499(2) 0.1445(2) 0.5546(2) 0.0546(9) Uani 1 1 d . . . . .
H16A H 0.2802 0.1725 0.5953 0.065 Uiso 1 1 calc R U . . .
H16B H 0.2629 0.0867 0.5589 0.065 Uiso 1 1 calc R U . . .
C8 C 0.2459(2) 0.0712(3) 0.1854(2) 0.0634(11) Uani 1 1 d . . . . .
H8A H 0.2632 0.0848 0.1340 0.076 Uiso 1 1 calc R U . . .
H8B H 0.2014 0.0290 0.1823 0.076 Uiso 1 1 calc R U . . .
Cl1 Cl 0.90487(6) 0.18481(6) 0.72983(5) 0.0584(3) Uani 1 1 d . . . . .
O3 O 0.9303(4) 0.2098(5) 0.8021(3) 0.177(3) Uani 1 1 d . . . . .
O4 O 0.9708(4) 0.1400(4) 0.6964(3) 0.164(2) Uani 1 1 d . . . . .
O1 O 0.8835(5) 0.2526(4) 0.6919(4) 0.219(4) Uani 1 1 d . . . . .
O2 O 0.8313(4) 0.1389(4) 0.7444(4) 0.186(3) Uani 1 1 d . . . . .

loop_
_atom_site_aniso_label
_atom_site_aniso_U_11
_atom_site_aniso_U_22
_atom_site_aniso_U_33
_atom_site_aniso_U_23
_atom_site_aniso_U_13
_atom_site_aniso_U_12
Co1 0.0369(3) 0.0306(3) 0.0361(3) -0.00207(18) -0.00537(19) 0.00129(19)
N5 0.0547(16) 0.0318(12) 0.0444(14) -0.0048(11) -0.0090(13) 0.0040(11)
N1 0.0386(13) 0.0370(12) 0.0383(13) -0.0010(10) -0.0054(11) -0.0019(11)
N2 0.0404(14) 0.0489(15) 0.0441(14) -0.0124(12) -0.0040(11) -0.0039(12)
N3 0.0439(14) 0.0466(14) 0.0441(14) 0.0006(12) -0.0103(12) -0.0002(12)
N4 0.0440(15) 0.0459(14) 0.0488(15) -0.0040(12) 0.0009(12) 0.0050(12)
N6 0.0597(17) 0.0363(15) 0.0594(18) 0.0034(13) 0.0040(14) 0.0038(13)
C4 0.0411(17) 0.069(2) 0.0423(17) 0.0056(16) 0.0068(14) 0.0076(16)
C3 0.0343(16) 0.086(3) 0.0470(18) 0.0095(18) -0.0014(14) -0.0078(17)
C6 0.0467(18) 0.0454(17) 0.058(2) -0.0133(15) 0.0018(15) 0.0049(15)
C2 0.0467(19) 0.065(2) 0.0437(18) 0.0040(16) -0.0059(15) -0.0178(16)
C10 0.0459(19) 0.070(2) 0.059(2) -0.0063(18) -0.0150(17) -0.0065(17)
C5 0.0380(15) 0.0460(16) 0.0371(15) 0.0018(13) 0.0005(12) 0.0012(13)
C1 0.0460(17) 0.0429(16) 0.0373(15) 0.0047(13) -0.0065(13) -0.0111(14)
C12 0.062(2) 0.0438(18) 0.066(2) 0.0078(17) -0.0107(18) 0.0117(17)
C7 0.054(2) 0.082(3) 0.0390(17) -0.0104(17) 0.0019(15) -0.0029(19)
C11 0.0370(17) 0.064(2) 0.070(2) -0.0074(19) -0.0021(16) -0.0072(16)
C13 0.056(2) 0.050(2) 0.066(2) -0.0038(17) -0.0061(18) 0.0189(17)
C18 0.066(2) 0.0335(19) 0.049(2) -0.0050(14) -0.0057(16) -0.0081(15)
C14 0.060(2) 0.063(2) 0.060(2) -0.0015(18) 0.0179(18) 0.0029(18)
C17 0.059(2) 0.0420(17) 0.0552(19) -0.0085(15) -0.0132(16) -0.0105(15)
C15 0.082(3) 0.062(2) 0.0456(19) -0.0040(17) 0.0103(19) 0.011(2)
C9 0.063(2) 0.072(2) 0.049(2) 0.0112(18) -0.0152(18) -0.003(2)
O5 0.148(4) 0.0345(14) 0.095(3) 0.0061(15) -0.032(2) -0.0015(15)
C16 0.074(3) 0.0507(19) 0.0385(18) -0.0036(16) -0.0048(16) 0.0083(16)
C8 0.066(3) 0.090(3) 0.0345(18) -0.0030(18) -0.0060(16) -0.006(2)
Cl1 0.0538(5) 0.0564(5) 0.0652(6) 0.0019(4) -0.0059(4) -0.0014(4)
O3 0.145(4) 0.286(7) 0.100(3) -0.063(4) -0.013(3) -0.071(5)
O4 0.121(4) 0.205(5) 0.165(5) -0.032(4) 0.036(3) 0.071(4)
O1 0.305(8) 0.182(5) 0.170(5) 0.105(4) 0.103(5) 0.130(6)
O2 0.140(4) 0.161(4) 0.256(7) -0.077(5) 0.031(4) -0.088(4)

loop_
_atom_type_symbol
_atom_type_description
_atom_type_scat_dispersion_real
_atom_type_scat_dispersion_imag
_atom_type_scat_source
C C 0.0181 0.0091 'International Tables Vol C Tables 4.2.6.8 and 6.1.1.4'
H H 0.0000 0.0000 'International Tables Vol C Tables 4.2.6.8 and 6.1.1.4'
Cl Cl 0.3639 0.7018 'International Tables Vol C Tables 4.2.6.8 and 6.1.1.4'
Co Co -2.3653 3.6143 'International Tables Vol C Tables 4.2.6.8 and 6.1.1.4'
N N 0.0311 0.0180 'International Tables Vol C Tables 4.2.6.8 and 6.1.1.4'
O O 0.0492 0.0322 'International Tables Vol C Tables 4.2.6.8 and 6.1.1.4'

loop_
_geom_angle_atom_site_label_1
_geom_angle_atom_site_label_2
_geom_angle_atom_site_label_3
_geom_angle
_geom_angle_site_symmetry_1
_geom_angle_site_symmetry_3
_geom_angle_publ_flag
N5 Co1 N2 149.14(10) . . ?
N5 Co1 N4 79.74(10) . . ?
N1 Co1 N5 76.99(10) . . ?
N1 Co1 N2 72.91(9) . . ?
N1 Co1 N3 131.19(10) . . ?
N1 Co1 N4 155.14(10) . . ?
N3 Co1 N5 113.49(10) . . ?
N3 Co1 N2 82.45(10) . . ?
N3 Co1 N4 67.04(10) . . ?
N4 Co1 N2 131.01(10) . . ?
N6 Co1 N5 104.57(11) . . ?
N6 Co1 N1 92.94(11) . . ?
N6 Co1 N2 83.82(11) . . ?
N6 Co1 N3 125.97(12) . . ?
N6 Co1 N4 84.50(11) . . ?
Co1 N5 H5 108.1 . . ?
C17 N5 Co1 110.8(2) . . ?
C17 N5 H5 108.1 . . ?
C17 N5 C16 113.1(3) . . ?
C16 N5 Co1 108.5(2) . . ?
C16 N5 H5 108.1 . . ?
C5 N1 Co1 121.0(2) . . ?
C5 N1 C1 119.6(3) . . ?
C1 N1 Co1 119.1(2) . . ?
Co1 N2 H2 109.3 . . ?
C6 N2 Co1 105.74(18) . . ?
C6 N2 H2 109.3 . . ?
C6 N2 C7 109.9(3) . . ?
C7 N2 Co1 113.2(2) . . ?
C7 N2 H2 109.3 . . ?
C10 N3 Co1 104.1(2) . . ?
C10 N3 C12 106.9(3) . . ?
C12 N3 Co1 103.3(2) . . ?
C9 N3 Co1 122.2(2) . . ?
C9 N3 C10 111.1(3) . . ?
C9 N3 C12 108.2(3) . . ?
C11 N4 Co1 99.3(2) . . ?
C11 N4 C13 106.9(3) . . ?
C11 N4 C14 112.1(3) . . ?
C13 N4 Co1 107.7(2) . . ?
C13 N4 C14 113.0(3) . . ?
C14 N4 Co1 116.6(2) . . ?
C18 N6 Co1 157.1(3) . . ?
C3 C4 H4 120.8 . . ?
C3 C4 C5 118.3(3) . . ?
C5 C4 H4 120.8 . . ?
C4 C3 H3 120.1 . . ?
C2 C3 C4 119.8(3) . . ?
C2 C3 H3 120.1 . . ?
N2 C6 H6A 109.6 . . ?
N2 C6 H6B 109.6 . . ?
N2 C6 C5 110.2(3) . . ?
H6A C6 H6B 108.1 . . ?
C5 C6 H6A 109.6 . . ?
C5 C6 H6B 109.6 . . ?
C3 C2 H2A 120.3 . . ?
C3 C2 C1 119.3(3) . . ?
C1 C2 H2A 120.3 . . ?
N3 C10 H10A 109.9 . . ?
N3 C10 H10B 109.9 . . ?
N3 C10 C11 109.1(3) . . ?
H10A C10 H10B 108.3 . . ?
C11 C10 H10A 109.9 . . ?
C11 C10 H10B 109.9 . . ?
N1 C5 C4 121.9(3) . . ?
N1 C5 C6 114.9(3) . . ?
C4 C5 C6 123.1(3) . . ?
N1 C1 C2 121.0(3) . . ?
N1 C1 C17 116.1(3) . . ?
C2 C1 C17 122.9(3) . . ?
N3 C12 H12A 109.9 . . ?
N3 C12 H12B 109.9 . . ?
N3 C12 C13 108.9(3) . . ?
H12A C12 H12B 108.3 . . ?
C13 C12 H12A 109.9 . . ?
C13 C12 H12B 109.9 . . ?
N2 C7 H7A 109.3 . . ?
N2 C7 H7B 109.3 . . ?
N2 C7 C8 111.6(3) . . ?
H7A C7 H7B 108.0 . . ?
C8 C7 H7A 109.3 . . ?
C8 C7 H7B 109.3 . . ?
N4 C11 C10 107.7(3) . . ?
N4 C11 H11A 110.2 . . ?
N4 C11 H11B 110.2 . . ?
C10 C11 H11A 110.2 . . ?
C10 C11 H11B 110.2 . . ?
H11A C11 H11B 108.5 . . ?
N4 C13 C12 108.2(3) . . ?
N4 C13 H13A 110.1 . . ?
N4 C13 H13B 110.1 . . ?
C12 C13 H13A 110.1 . . ?
C12 C13 H13B 110.1 . . ?
H13A C13 H13B 108.4 . . ?
N6 C18 O5 177.0(4) . . ?
N4 C14 H14A 108.9 . . ?
N4 C14 H14B 108.9 . . ?
N4 C14 C15 113.2(3) . . ?
H14A C14 H14B 107.7 . . ?
C15 C14 H14A 108.9 . . ?
C15 C14 H14B 108.9 . . ?
N5 C17 C1 112.4(2) . . ?
N5 C17 H17A 109.1 . . ?
N5 C17 H17B 109.1 . . ?
C1 C17 H17A 109.1 . . ?
C1 C17 H17B 109.1 . . ?
H17A C17 H17B 107.8 . . ?
C14 C15 H15A 108.2 . . ?
C14 C15 H15B 108.2 . . ?
H15A C15 H15B 107.3 . . ?
C16 C15 C14 116.4(3) . . ?
C16 C15 H15A 108.2 . . ?
C16 C15 H15B 108.2 . . ?
N3 C9 H9A 108.3 . . ?
N3 C9 H9B 108.3 . . ?
N3 C9 C8 116.0(3) . . ?
H9A C9 H9B 107.4 . . ?
C8 C9 H9A 108.3 . . ?
C8 C9 H9B 108.3 . . ?
N5 C16 C15 112.8(3) . . ?
N5 C16 H16A 109.0 . . ?
N5 C16 H16B 109.0 . . ?
C15 C16 H16A 109.0 . . ?
C15 C16 H16B 109.0 . . ?
H16A C16 H16B 107.8 . . ?
C7 C8 H8A 108.7 . . ?
C7 C8 H8B 108.7 . . ?
C9 C8 C7 114.4(3) . . ?
C9 C8 H8A 108.7 . . ?
C9 C8 H8B 108.7 . . ?
H8A C8 H8B 107.6 . . ?
O4 Cl1 O3 110.2(4) . . ?
O1 Cl1 O3 106.4(5) . . ?
O1 Cl1 O4 114.0(4) . . ?
O1 Cl1 O2 110.4(5) . . ?
O2 Cl1 O3 102.5(4) . . ?
O2 Cl1 O4 112.6(4) . . ?

loop_
_geom_bond_atom_site_label_1
_geom_bond_atom_site_label_2
_geom_bond_distance
_geom_bond_site_symmetry_2
_geom_bond_publ_flag
Co1 N5 2.213(3) . ?
Co1 N1 2.107(3) . ?
Co1 N2 2.346(3) . ?
Co1 N3 2.209(3) . ?
Co1 N4 2.281(3) . ?
Co1 N6 2.059(3) . ?
N5 H5 0.9800 . ?
N5 C17 1.476(5) . ?
N5 C16 1.489(5) . ?
N1 C5 1.335(4) . ?
N1 C1 1.337(4) . ?
N2 H2 0.9800 . ?
N2 C6 1.465(4) . ?
N2 C7 1.466(4) . ?
N3 C10 1.487(4) . ?
N3 C12 1.492(4) . ?
N3 C9 1.481(5) . ?
N4 C11 1.472(4) . ?
N4 C13 1.474(4) . ?
N4 C14 1.475(5) . ?
N6 C18 1.140(4) . ?
C4 H4 0.9300 . ?
C4 C3 1.374(5) . ?
C4 C5 1.384(5) . ?
C3 H3 0.9300 . ?
C3 C2 1.367(5) . ?
C6 H6A 0.9700 . ?
C6 H6B 0.9700 . ?
C6 C5 1.502(4) . ?
C2 H2A 0.9300 . ?
C2 C1 1.384(5) . ?
C10 H10A 0.9700 . ?
C10 H10B 0.9700 . ?
C10 C11 1.534(5) . ?
C1 C17 1.497(5) . ?
C12 H12A 0.9700 . ?
C12 H12B 0.9700 . ?
C12 C13 1.519(5) . ?
C7 H7A 0.9700 . ?
C7 H7B 0.9700 . ?
C7 C8 1.509(5) . ?
C11 H11A 0.9700 . ?
C11 H11B 0.9700 . ?
C13 H13A 0.9700 . ?
C13 H13B 0.9700 . ?
C18 O5 1.206(4) . ?
C14 H14A 0.9700 . ?
C14 H14B 0.9700 . ?
C14 C15 1.524(6) . ?
C17 H17A 0.9700 . ?
C17 H17B 0.9700 . ?
C15 H15A 0.9700 . ?
C15 H15B 0.9700 . ?
C15 C16 1.519(5) . ?
C9 H9A 0.9700 . ?
C9 H9B 0.9700 . ?
C9 C8 1.505(6) . ?
C16 H16A 0.9700 . ?
C16 H16B 0.9700 . ?
C8 H8A 0.9700 . ?
C8 H8B 0.9700 . ?
Cl1 O3 1.396(4) . ?
Cl1 O4 1.377(4) . ?
Cl1 O1 1.337(5) . ?
Cl1 O2 1.374(5) . ?

loop_
_geom_torsion_atom_site_label_1
_geom_torsion_atom_site_label_2
_geom_torsion_atom_site_label_3
_geom_torsion_atom_site_label_4
_geom_torsion
_geom_torsion_site_symmetry_1
_geom_torsion_site_symmetry_2
_geom_torsion_site_symmetry_3
_geom_torsion_site_symmetry_4
_geom_torsion_publ_flag
Co1 N5 C17 C1 -23.5(3) . . . . ?
Co1 N5 C16 C15 -78.4(3) . . . . ?
Co1 N1 C5 C4 -175.2(2) . . . . ?
Co1 N1 C5 C6 2.3(4) . . . . ?
Co1 N1 C1 C2 175.0(2) . . . . ?
Co1 N1 C1 C17 -5.8(4) . . . . ?
Co1 N2 C6 C5 -40.5(3) . . . . ?
Co1 N2 C7 C8 -71.5(3) . . . . ?
Co1 N3 C10 C11 41.9(3) . . . . ?
Co1 N3 C12 C13 -55.7(3) . . . . ?
Co1 N3 C9 C8 54.3(4) . . . . ?
Co1 N4 C11 C10 -54.3(3) . . . . ?
Co1 N4 C13 C12 34.8(3) . . . . ?
Co1 N4 C14 C15 60.6(4) . . . . ?
N1 C1 C17 N5 20.0(4) . . . . ?
N2 C6 C5 N1 28.4(4) . . . . ?
N2 C6 C5 C4 -154.1(3) . . . . ?
N2 C7 C8 C9 73.9(4) . . . . ?
N3 C10 C11 N4 9.9(4) . . . . ?
N3 C12 C13 N4 12.5(4) . . . . ?
N3 C9 C8 C7 -61.8(5) . . . . ?
N4 C14 C15 C16 -54.9(5) . . . . ?
C4 C3 C2 C1 0.3(5) . . . . ?
C3 C4 C5 N1 1.5(5) . . . . ?
C3 C4 C5 C6 -175.8(3) . . . . ?
C3 C2 C1 N1 -0.7(5) . . . . ?
C3 C2 C1 C17 -179.9(3) . . . . ?
C6 N2 C7 C8 170.4(3) . . . . ?
C2 C1 C17 N5 -160.8(3) . . . . ?
C10 N3 C12 C13 53.8(4) . . . . ?
C10 N3 C9 C8 -69.1(4) . . . . ?
C5 N1 C1 C2 1.5(4) . . . . ?
C5 N1 C1 C17 -179.2(3) . . . . ?
C5 C4 C3 C2 -0.6(5) . . . . ?
C1 N1 C5 C4 -1.9(5) . . . . ?
C1 N1 C5 C6 175.6(3) . . . . ?
C12 N3 C10 C11 -67.0(4) . . . . ?
C12 N3 C9 C8 173.8(3) . . . . ?
C7 N2 C6 C5 82.0(3) . . . . ?
C11 N4 C13 C12 -71.2(4) . . . . ?
C11 N4 C14 C15 174.1(3) . . . . ?
C13 N4 C11 C10 57.5(4) . . . . ?
C13 N4 C14 C15 -65.0(4) . . . . ?
C14 N4 C11 C10 -178.2(3) . . . . ?
C14 N4 C13 C12 165.1(3) . . . . ?
C14 C15 C16 N5 66.4(4) . . . . ?
C17 N5 C16 C15 158.2(3) . . . . ?
C9 N3 C10 C11 175.2(3) . . . . ?
C9 N3 C12 C13 173.5(3) . . . . ?
C16 N5 C17 C1 98.6(3) . . . . ?
